data_4121209
loop_
_publ_author_name
'Arnau Carn\'e-S\'anchez'
'C\'elia S. Bonnet'
'Inhar Imaz'
'Julia Lorenzo'
'\'Eva T\'oth'
'Daniel Maspoch'

_publ_section_title
;
 Relaxometry Studies of a Highly Stable Nanoscale Metal-Organic Framework
 Made of Cu(II), Gd(III), and the Macrocyclic DOTP
;
_journal_name_full 'Journal of the American Chemical Society'
_journal_page_first 17711
_journal_page_last 17714
_journal_paper_doi 10.1021/ja4094378
_journal_volume 135
_journal_year 2013
_chemical_formula_moiety 'C24 H46 Cl2 Cu2 Gd2 N8 O24 P8, 9(O)'
_chemical_formula_sum 'C24 H46 Cl2 Cu2 Gd2 N8 O33 P8'
_chemical_formula_weight 1734.95
_chemical_name_systematic
; 
 ? 
;
_space_group_IT_number 2
_symmetry_cell_setting triclinic
_symmetry_space_group_name_Hall '-P 1'
_symmetry_space_group_name_H-M 'P -1'
_atom_sites_solution_hydrogens geom
_atom_sites_solution_primary direct
_atom_sites_solution_secondary difmap
_audit_creation_method SHELXL-97
_cell_angle_alpha 95.63(7)
_cell_angle_beta 104.80(6)
_cell_angle_gamma 117.75(6)
_cell_formula_units_Z 2
_cell_length_a 13.302(4)
_cell_length_b 13.352(4)
_cell_length_c 19.894(4)
_cell_measurement_temperature 293(2)
_cell_volume 2924(3)
_computing_structure_refinement 'SHELXL-97 (Sheldrick, 1997)'
_computing_structure_solution 'SHELXS-97 (Sheldrick, 1990)'
_diffrn_ambient_temperature 293(2)
_diffrn_measured_fraction_theta_full 0.917
_diffrn_measured_fraction_theta_max 0.917
_diffrn_radiation_monochromator graphite
_diffrn_radiation_source 'fine-focus sealed tube'
_diffrn_radiation_type MoK\a
_diffrn_radiation_wavelength 0.71073
_diffrn_reflns_av_R_equivalents 0.0000
_diffrn_reflns_av_sigmaI/netI 0.0290
_diffrn_reflns_limit_h_max 17
_diffrn_reflns_limit_h_min 0
_diffrn_reflns_limit_k_max 15
_diffrn_reflns_limit_k_min -17
_diffrn_reflns_limit_l_max 24
_diffrn_reflns_limit_l_min -25
_diffrn_reflns_number 11776
_diffrn_reflns_theta_full 27.06
_diffrn_reflns_theta_max 27.06
_diffrn_reflns_theta_min 5.11
_exptl_absorpt_coefficient_mu 3.361
_exptl_absorpt_correction_type empirical
_exptl_absorpt_process_details scalepack
_exptl_crystal_colour blue
_exptl_crystal_density_diffrn 1.971
_exptl_crystal_description plate
_exptl_crystal_F_000 2134
_exptl_crystal_size_max 0.5
_exptl_crystal_size_mid 0.5
_exptl_crystal_size_min 0.1
_refine_diff_density_max 3.557
_refine_diff_density_min -4.252
_refine_diff_density_rms 0.372
_refine_ls_extinction_method none
_refine_ls_goodness_of_fit_ref 1.045
_refine_ls_hydrogen_treatment mixed
_refine_ls_matrix_type full
_refine_ls_number_parameters 537
_refine_ls_number_reflns 11776
_refine_ls_number_restraints 0
_refine_ls_restrained_S_all 1.045
_refine_ls_R_factor_all 0.0816
_refine_ls_R_factor_gt 0.0763
_refine_ls_shift/su_max 0.049
_refine_ls_shift/su_mean 0.001
_refine_ls_structure_factor_coef Fsqd
_refine_ls_weighting_details 'calc w=1/[\s^2^(Fo^2^)+(0.1597P)^2^+36.4248P] where P=(Fo^2^+2Fc^2^)/3'
_refine_ls_weighting_scheme calc
_refine_ls_wR_factor_gt 0.2118
_refine_ls_wR_factor_ref 0.2190
_reflns_number_gt 10628
_reflns_number_total 11776
_reflns_threshold_expression >2sigma(I)
_cod_data_source_file ja4094378_si_002.cif
_cod_data_source_block shelxl
_cod_original_cell_volume 2923.1(8)
_cod_database_code 4121209

loop_
_symmetry_equiv_pos_as_xyz
'x, y, z'
'-x, -y, -z'

loop_
_atom_site_label
_atom_site_type_symbol
_atom_site_fract_x
_atom_site_fract_y
_atom_site_fract_z
_atom_site_U_iso_or_equiv
_atom_site_adp_type
_atom_site_occupancy
_atom_site_symmetry_multiplicity
_atom_site_calc_flag
_atom_site_refinement_flags
Gd01 Gd 0.66186(3) 0.94605(3) 0.595399(17) 0.00565(13) Uani 1 1 d .
Gd02 Gd 0.81987(3) 1.03774(3) 0.904703(17) 0.00659(13) Uani 1 1 d .
Cu03 Cu 0.77260(9) 1.00226(9) 0.24741(5) 0.0152(2) Uani 1 1 d .
Cu04 Cu 0.74359(9) 0.48346(8) 0.75072(4) 0.0113(2) Uani 1 1 d .
Cl2 Cl 0.93926(19) 0.59707(17) 0.74292(11) 0.0184(4) Uani 1 1 d .
P006 P 0.8694(2) 1.07330(19) 0.49879(11) 0.0145(4) Uani 1 1 d .
P007 P 0.36185(18) 0.80271(16) 0.45717(10) 0.0086(4) Uani 1 1 d .
Cl1 Cl 0.6451(2) 0.80416(19) 0.24565(12) 0.0228(4) Uani 1 1 d .
P009 P 1.12127(18) 1.19689(16) 1.05391(10) 0.0086(4) Uani 1 1 d .
P010 P 0.53682(18) 0.91078(17) 0.74368(10) 0.0107(4) Uani 1 1 d .
P011 P 0.94213(18) 1.11686(18) 0.75807(11) 0.0114(4) Uani 1 1 d .
P012 P 0.6177(2) 0.8705(2) 0.99508(11) 0.0166(4) Uani 1 1 d .
P013 P 0.6104(2) 0.65315(19) 0.57958(12) 0.0162(4) Uani 1 1 d .
P014 P 0.8942(2) 1.34176(18) 0.93390(12) 0.0163(4) Uani 1 1 d .
O015 O 0.9917(5) 1.1331(5) 1.0042(3) 0.0143(11) Uani 1 1 d .
O016 O 0.4858(5) 0.8293(5) 0.4995(3) 0.0151(12) Uani 1 1 d .
O017 O 0.8410(6) 1.0486(5) 0.6872(3) 0.0180(12) Uani 1 1 d .
O018 O 0.6613(6) 0.7791(5) 0.6133(3) 0.0175(12) Uani 1 1 d .
O019 O 0.5684(5) 0.9393(5) 0.67844(11) 0.0162(12) Uani 1 1 d .
O020 O 0.8383(5) 0.8751(5) 0.9057(3) 0.0153(11) Uani 1 1 d .
O021 O 0.9164(6) 1.0804(5) 0.8236(3) 0.0191(13) Uani 1 1 d .
O022 O 0.8234(6) 1.2103(5) 0.9084(3) 0.0156(13) Uani 1 1 d .
O023 O 0.7108(6) 0.9748(5) 0.9789(3) 0.0185(12) Uani 1 1 d .
O024 O 0.45674(10) 0.7758(5) 0.7306(3) 0.0187(12) Uani 1 1 d .
O025 O 0.6013(6) 0.7539(6) 0.9637(4) 0.0251(14) Uani 1 1 d .
O026 O 0.6448(5) 1.1010(5) 0.5742(3) 0.0169(11) Uani 1 1 d .
O027 O 0.7785(6) 0.9814(5) 0.5240(3) 0.0179(12) Uani 1 1 d .
O028 O 0.9873(6) 1.2510(5) 0.7699(3) 0.0187(12) Uani 1 1 d .
O029 O 0.6385(6) 0.95651(12) 0.8134(4) 0.0231(14) Uani 1 1 d .
O030 O 0.2806(5) 0.7657(5) 0.5051(3) 0.0160(12) Uani 1 1 d .
O031 O 0.6498(6) 0.6443(6) 0.5125(4) 0.0165(14) Uani 1 1 d .
O032 O 0.9937(6) 1.0841(6) 0.5250(4) 0.0161(14) Uani 1 1 d .
O033 O 1.2078(5) 1.2594(5) 1.0120(3) 0.0161(12) Uani 1 1 d .
O034 O 0.4754(6) 0.5746(5) 0.5588(3) 0.0174(13) Uani 1 1 d .
O035 O 0.8637(6) 1.3913(5) 0.9926(3) 0.0170(13) Uani 1 1 d .
O036 O 0.4978(7) 0.8678(6) 0.9720(4) 0.0177(15) Uani 1 1 d .
N3 N 0.6424(6) 0.5450(6) 0.6941(3) 0.0114(13) Uani 1 1 d .
O038 O 0.8868(6) 1.1940(5) 0.5185(3) 0.0179(12) Uani 1 1 d .
N1 N 0.3608(6) 0.6656(5) 0.3386(3) 0.0100(12) Uani 1 1 d .
N4 N 0.7447(6) 0.5781(5) 0.8441(3) 0.0115(13) Uani 1 1 d .
N2 N 0.2446(6) 0.6277(5) 0.1884(3) 0.0115(13) Uani 1 1 d .
O044 O 1.0321(6) 1.3858(6) 0.9586(3) 0.0182(14) Uani 1 1 d .
C7 C 0.3252(8) 0.6282(7) 0.1487(4) 0.0170(17) Uani 1 1 d .
H7A H 0.4065 0.6607 0.1823 0.020 Uiso 1 1 calc R
H7B H 0.3280 0.6771 0.1154 0.020 Uiso 1 1 calc R
N21 N 0.3192(7) 0.9049(6) 0.7514(4) 0.0184(15) Uani 1 1 d .
C88 C 0.8778(7) 1.4089(7) 0.8586(4) 0.0180(15) Uani 1 1 d .
H88A H 0.9202 1.4929 0.8782 0.016 Uiso 1 1 calc R
H88B H 0.9193 1.3940 0.8288 0.016 Uiso 1 1 calc R
C98 C 0.4431(8) 0.9759(8) 0.7533(5) 0.0213(19) Uani 1 1 d .
H98A H 0.4871 1.0351 0.7987 0.026 Uiso 1 1 calc R
H98B H 0.4404 1.0167 0.7158 0.026 Uiso 1 1 calc R
C1 C 0.5235(7) 0.4337(7) 0.6648(4) 0.0144(15) Uani 1 1 d .
H1A H 0.4628 0.4476 0.6358 0.017 Uiso 1 1 calc R
H1B H 0.4985 0.4049 0.7041 0.017 Uiso 1 1 calc R
N33 N 1.0710(7) 0.9979(7) 0.7546(6) 0.0133(2) Uani 1 1 d .
C57 C 1.0731(7) 1.1091(7) 0.7538(4) 0.0138(15) Uani 1 1 d .
H57A H 1.0868 1.1298 0.7103 0.017 Uiso 1 1 calc R
H57B H 1.1426 1.1690 0.7940 0.017 Uiso 1 1 calc R
C21 C 0.8080(8) 1.0153(8) 0.4012(4) 0.0165(16) Uani 1 1 d .
H21A H 0.8093 0.9434 0.3911 0.020 Uiso 1 1 calc R
H21B H 0.7237 0.9939 0.3855 0.020 Uiso 1 1 calc R
C59 C 1.1369(7) 1.3114(6) 1.1216(4) 0.0118(15) Uani 1 1 d .
H59A H 1.0779 1.3324 1.0996 0.014 Uiso 1 1 calc R
H59B H 1.1139 1.2768 1.1598 0.014 Uiso 1 1 calc R
C5 C 0.4661(8) 0.6572(7) 0.3809(4) 0.0155(16) Uani 1 1 d .
H5A H 0.4547 0.6348 0.4244 0.019 Uiso 1 1 calc R
H5B H 0.5398 0.7327 0.3944 0.019 Uiso 1 1 calc R
C56 C 0.2889(7) 0.6717(6) 0.3831(4) 0.0105(14) Uani 1 1 d .
H56A H 0.2645 0.6041 0.4030 0.013 Uiso 1 1 calc R
H56B H 0.2158 0.6649 0.3516 0.013 Uiso 1 1 calc R
C2 C 0.4006(8) 0.7641(7) 0.3042(4) 0.0150(16) Uani 1 1 d .
H2A H 0.4673 0.7718 0.2894 0.018 Uiso 1 1 calc R
H2B H 0.4289 0.8363 0.3386 0.018 Uiso 1 1 calc R
C3 C 0.2985(7) 0.7446(6) 0.2396(4) 0.0114(15) Uani 1 1 d .
H3A H 0.2366 0.7482 0.2552 0.014 Uiso 1 1 calc R
H3B H 0.3285 0.8061 0.2152 0.014 Uiso 1 1 calc R
N060 N 0.7441(8) 1.0050(7) 0.1420(4) 0.0225(17) Uani 1 1 d .
C063 C 0.6411(8) 0.5947(7) 0.8161(4) 0.0170(17) Uani 1 1 d .
H06A H 0.6465 0.6545 0.8511 0.020 Uiso 1 1 calc R
H06B H 0.5664 0.5224 0.8080 0.020 Uiso 1 1 calc R
N12 N 0.8648(8) 1.0881(8) 0.3547(4) 0.0219(2) Uani 1 1 d .
C066 C 0.7208(8) 0.4960(7) 0.8927(4) 0.0154(16) Uani 1 1 d .
H06C H 0.6612 0.4963 0.9122 0.019 Uiso 1 1 calc R
H06D H 0.7948 0.5228 0.9326 0.019 Uiso 1 1 calc R
C068 C 0.6399(8) 0.6312(7) 0.7455(4) 0.0179(17) Uani 1 1 d .
H06E H 0.5677 0.6352 0.7253 0.021 Uiso 1 1 calc R
H06F H 0.7098 0.7082 0.7544 0.021 Uiso 1 1 calc R
C070 C 0.6894(8) 0.5969(7) 0.6381(4) 0.0147(16) Uani 1 1 d .
H70A H 0.6926 0.5378 0.6077 0.018 Uiso 1 1 calc R
H70B H 0.7721 0.6605 0.6623 0.018 Uiso 1 1 calc R
C078 C 0.6628(8) 0.8876(7) 0.0920(4) 0.0180(17) Uani 1 1 d .
H07A H 0.5893 0.8520 0.1037 0.022 Uiso 1 1 calc R
H07B H 0.7008 0.8416 0.1029 0.022 Uiso 1 1 calc R
C084 C 1.0208(12) 1.1005(12) 0.2984(8) 0.0151(3) Uani 1 1 d .
H08A H 1.0290 1.1701 0.2835 0.0161 Uiso 1 1 calc R
H08B H 1.0967 1.1022 0.3063 0.0161 Uiso 1 1 calc R
C090 C 0.3090(16) 0.8550(15) 0.8123(9) 0.0170(6) Uani 1 1 d .
H09A H 0.2332 0.7810 0.7963 0.0184 Uiso 1 1 calc R
H09B H 0.3735 0.8380 0.8271 0.0184 Uiso 1 1 calc R
C101 C 0.9945(10) 1.0991(17) 0.3621(8) 0.0151(8) Uani 1 1 d .
H10A H 1.0578 1.1704 0.3982 0.0110 Uiso 1 1 calc R
H10B H 0.9956 1.0339 0.3792 0.0110 Uiso 1 1 calc R
C103 C 1.0718(13) 0.9780(11) 0.8352(8) 0.0148(3) Uani 1 1 d .
H10C H 1.1041 1.0530 0.8681 0.0158 Uiso 1 1 calc R
H10D H 0.9891 0.9282 0.8330 0.0158 Uiso 1 1 calc R
C009 C 0.8621(10) 1.0712(14) 0.1381(6) 0.0152(4) Uani 1 1 d .
H00A H 0.8565 1.0717 0.0886 0.063 Uiso 1 1 calc R
H00B H 0.9011 1.1514 0.1659 0.063 Uiso 1 1 calc R
C012 C 0.7589(13) 1.1865(11) 0.3246(11) 0.0144(6) Uani 1 1 d .
C015 C 0.687(2) 1.0794(15) 0.1285(6) 0.0111(17) Uani 1 1 d .
H01A H 0.7259 1.1320 0.1011 0.0100 Uiso 1 1 calc R
H01B H 0.6026 1.0281 0.0985 0.0100 Uiso 1 1 calc R
C017 C 0.8627(18) 1.1935(10) 0.3576(7) 0.0135(6) Uani 1 1 d .
H01C H 0.8899 1.2331 0.4078 0.020 Uiso 1 1 calc R
H01D H 0.9215 1.2431 0.3375 0.020 Uiso 1 1 calc R
O101 O 0.2997(12) 0.6739(11) 0.9431(7) 0.078(3) Uiso 1 1 d .
O102 O 0.2202(11) 0.3754(10) 0.8968(6) 0.066(3) Uiso 1 1 d .
O103 O 0.1576(13) 0.5434(13) 0.8072(8) 0.090(4) Uiso 1 1 d .
O104 O 0.218(2) 0.488(2) 0.6792(12) 0.151(7) Uiso 1 1 d .
O105 O 0.457(2) 0.523(2) 0.9463(12) 0.160(8) Uiso 1 1 d .
O106 O 0.217(3) 0.286(3) 0.6250(19) 0.251(15) Uiso 1 1 d .
O107 O 0.324(4) 0.409(4) 0.771(3) 0.33(2) Uiso 1 1 d .
O109 O 0.3364(8) 0.6451(7) 0.6008(4) 0.0397(18) Uiso 1 1 d .
O111 O 0.9834(8) 1.3280(8) 0.6571(5) 0.046(2) Uiso 1 1 d .

loop_
_atom_site_aniso_label
_atom_site_aniso_U_11
_atom_site_aniso_U_22
_atom_site_aniso_U_33
_atom_site_aniso_U_23
_atom_site_aniso_U_13
_atom_site_aniso_U_12
Gd01 0.0066(2) 0.00762(19) 0.0039(2) 0.00277(13) 0.00084(15) 0.00483(15)
Gd02 0.0084(2) 0.00750(19) 0.0031(2) 0.00196(13) 0.00015(15) 0.00423(15)
Cu03 0.0132(5) 0.0275(6) 0.0102(5) 0.0075(4) 0.0047(4) 0.0135(4)
Cu04 0.0171(5) 0.0100(4) 0.0060(5) 0.0012(3) -0.0003(4) 0.0087(4)
P006 0.0171(11) 0.0230(11) 0.0126(10) 0.0094(8) 0.0087(9) 0.0146(9)
P007 0.0114(10) 0.0097(9) 0.0056(8) 0.0024(7) 0.0010(8) 0.0070(7)
P009 0.0099(9) 0.0079(8) 0.0060(8) 0.0020(7) 0.0004(8) 0.0042(7)
P010 0.0074(9) 0.0150(9) 0.0071(8) 0.0024(7) 0.0027(8) 0.0036(7)
P011 0.0074(9) 0.0163(9) 0.0081(9) 0.0029(7) 0.0026(8) 0.0043(7)
P012 0.0132(11) 0.0262(11) 0.0095(9) 0.0066(8) 0.0036(8) 0.0091(9)
P013 0.0203(12) 0.0141(10) 0.0124(9) 0.0051(8) 0.0006(9) 0.0096(8)
P014 0.0190(11) 0.0118(9) 0.0126(10) 0.0034(8) -0.0017(9) 0.0072(8)
N3 0.014(3) 0.014(3) 0.007(3) 0.003(2) 0.001(3) 0.012(3)
N1 0.011(3) 0.007(3) 0.009(3) 0.000(2) 0.001(3) 0.003(2)
N4 0.009(3) 0.008(3) 0.010(3) -0.002(2) 0.000(3) 0.001(2)
N2 0.016(4) 0.008(3) 0.006(3) 0.003(2) -0.002(3) 0.005(3)
C7 0.021(4) 0.014(4) 0.012(4) 0.003(3) 0.008(3) 0.005(3)
N21 0.012(4) 0.019(4) 0.030(4) 0.009(3) 0.012(3) 0.009(3)
C88 0.019(4) 0.018(4) 0.016(4) -0.001(3) 0.000(4) 0.013(3)
C98 0.017(4) 0.021(4) 0.030(5) 0.007(4) 0.013(4) 0.010(4)
C1 0.011(4) 0.015(4) 0.015(4) 0.002(3) -0.001(3) 0.008(3)
N33 0.008(4) 0.010(3) 0.015(4) 0.003(3) 0.000(3) 0.005(3)
C57 0.008(4) 0.018(4) 0.014(4) 0.003(3) 0.004(3) 0.006(3)
C21 0.015(4) 0.028(4) 0.010(4) 0.009(3) 0.004(3) 0.012(3)
C59 0.008(4) 0.010(3) 0.015(4) 0.003(3) 0.000(3) 0.005(3)
C5 0.017(4) 0.017(4) 0.011(3) 0.002(3) 0.003(3) 0.008(3)
C56 0.009(4) 0.011(3) 0.011(3) 0.001(3) 0.002(3) 0.006(3)
C2 0.020(4) 0.011(4) 0.011(4) 0.002(3) 0.006(3) 0.006(3)
C3 0.012(4) 0.006(3) 0.017(4) 0.002(3) 0.001(3) 0.007(3)
N060 0.028(4) 0.021(4) 0.011(3) 0.008(3) 0.006(3) 0.006(3)
C063 0.014(4) 0.020(4) 0.010(4) -0.006(3) -0.003(3) 0.008(3)
N12 0.028(4) 0.0213(4) 0.011(3) 0.008(3) 0.006(3) 0.006(3)
C066 0.013(4) 0.020(4) 0.008(3) 0.000(3) -0.001(3) 0.007(3)
C068 0.019(4) 0.018(4) 0.016(4) -0.001(3) 0.000(4) 0.013(3)
C070 0.010(4) 0.013(4) 0.016(4) 0.006(3) -0.005(3) 0.006(3)
C015 0.011(4) 0.015(4) 0.015(4) 0.002(3) -0.001(3) 0.008(3)
C078 0.015(4) 0.021(4) 0.012(4) 0.007(3) 0.001(3) 0.006(3)
C084 0.019(4) 0.018(4) 0.016(4) -0.001(3) 0.000(4) 0.013(3)
C090 0.010(4) 0.013(4) 0.016(4) 0.006(3) -0.005(3) 0.006(3)
C101 0.010(4) 0.013(4) 0.016(4) 0.006(3) -0.005(3) 0.006(3)
C103 0.010(4) 0.013(4) 0.016(4) 0.006(3) -0.005(3) 0.006(3)
C009 0.010(4) 0.013(4) 0.016(4) 0.006(3) -0.005(3) 0.006(3)
C012 0.011(4) 0.015(4) 0.015(4) 0.002(3) -0.001(3) 0.008(3)
C017 0.020(4) 0.011(4) 0.011(4) 0.002(3) 0.006(3) 0.006(3)
O015 0.017(4) 0.017(4) 0.011(3) 0.002(3) 0.003(3) 0.008(3)
O016 0.008(4) 0.018(4) 0.014(4) 0.003(3) 0.004(3) 0.006(3)
O017 0.015(4) 0.028(4) 0.010(4) 0.009(3) 0.004(3) 0.012(3)
O018 0.017(4) 0.017(4) 0.011(3) 0.002(3) 0.003(3) 0.008(3)
O019 0.017(4) 0.017(4) 0.011(3) 0.002(3) 0.003(3) 0.008(3)
O020 0.017(4) 0.017(4) 0.011(3) 0.002(3) 0.003(3) 0.008(3)
O021 0.014(4) 0.020(4) 0.010(4) -0.006(3) -0.003(3) 0.008(3)
O022 0.017(4) 0.017(4) 0.011(3) 0.002(3) 0.003(3) 0.008(3)
O023 0.014(4) 0.020(4) 0.010(4) -0.006(3) -0.003(3) 0.008(3)
O024 0.014(4) 0.020(4) 0.010(4) -0.006(3) -0.003(3) 0.008(3)
O025 0.028(4) 0.021(4) 0.011(3) 0.008(3) 0.006(3) 0.006(3)
O026 0.013(4) 0.020(4) 0.008(3) 0.000(3) -0.001(3) 0.007(3)
O027 0.0191(4) 0.018(4) 0.016(4) -0.001(3) 0.000(4) 0.013(3)
O028 0.014(4) 0.020(4) 0.010(4) -0.006(3) -0.003(3) 0.008(3)
O029 0.028(4) 0.021(4) 0.011(3) 0.008(3) 0.006(3) 0.006(3)
O030 0.014(4) 0.0202(4) 0.010(4) -0.006(3) -0.003(3) 0.008(3)
O031 0.014(4) 0.0211(4) 0.010(4) -0.006(3) -0.003(3) 0.008(3)
O032 0.014(4) 0.0189(4) 0.010(4) -0.006(3) -0.003(3) 0.008(3)
O033 0.014(4) 0.020(4) 0.010(4) -0.005(3) -0.003(3) 0.008(3)
O034 0.014(4) 0.0212(4) 0.010(4) 0.002(3) -0.003(3) 0.008(3)
O035 0.014(4) 0.020(4) 0.010(4) -0.006(3) -0.003(3) 0.008(3)
O036 0.014(4) 0.020(4) 0.010(4) -0.006(3) -0.003(3) 0.008(3)
O038 0.014(4) 0.020(4) 0.010(4) -0.006(3) -0.003(3) 0.008(3)
Cl2 0.015(4) 0.028(4) 0.010(4) 0.009(3) 0.004(3) 0.012(3)
Cl1 0.028(4) 0.021(4) 0.011(3) 0.008(3) 0.006(3) 0.006(3)
O044 0.015(4) 0.028(4) 0.010(4) 0.009(3) 0.004(3) 0.012(3)

loop_
_atom_type_symbol
_atom_type_description
_atom_type_scat_dispersion_real
_atom_type_scat_dispersion_imag
_atom_type_scat_source
C C 0.0033 0.0016 'International Tables Vol C Tables 4.2.6.8 and 6.1.1.4'
N N 0.0061 0.0033 'International Tables Vol C Tables 4.2.6.8 and 6.1.1.4'
O O 0.0106 0.0060 'International Tables Vol C Tables 4.2.6.8 and 6.1.1.4'
P P 0.1023 0.0942 'International Tables Vol C Tables 4.2.6.8 and 6.1.1.4'
Cu Cu 0.3201 1.2651 'International Tables Vol C Tables 4.2.6.8 and 6.1.1.4'
Gd Gd -0.1653 3.9035 'International Tables Vol C Tables 4.2.6.8 and 6.1.1.4'
Cl Cl 0.1484 0.1585 'International Tables Vol C Tables 4.2.6.8 and 6.1.1.4'
H H 0.0000 0.0000 'International Tables Vol C Tables 4.2.6.8 and 6.1.1.4'

loop_
_geom_angle_atom_site_label_1
_geom_angle_atom_site_label_2
_geom_angle_atom_site_label_3
_geom_angle
_geom_angle_site_symmetry_1
_geom_angle_site_symmetry_3
O026 Gd01 O017 96.5(2) . .
O026 Gd01 O027 88.1(2) . .
O017 Gd01 O027 84.6(2) . .
O026 Gd01 O018 175.0(2) . .
O017 Gd01 O018 87.9(2) . .
O027 Gd01 O018 94.7(2) . .
O026 Gd01 O019 87.7(2) . .
O017 Gd01 O019 87.9(2) . .
O027 Gd01 O019 170.9(2) . .
O018 Gd01 O019 90.2(2) . .
O026 Gd01 O016 88.2(2) . .
O017 Gd01 O016 174.4(2) . .
O027 Gd01 O016 92.6(2) . .
O018 Gd01 O016 87.5(2) . .
O019 Gd01 O016 95.2(2) . .
O021 Gd02 O022 87.5(2) . .
O021 Gd02 O023 173.9(2) . .
O022 Gd02 O023 97.1(2) . .
O021 Gd02 O029 89.6(2) . .
O022 Gd02 O029 86.1(2) . .
O023 Gd02 O029 86.7(2) . .
O021 Gd02 O015 95.7(2) . .
O022 Gd02 O015 88.0(2) . .
O023 Gd02 O015 88.5(2) . .
O029 Gd02 O015 171.8(2) . .
O021 Gd02 O020 89.7(2) . .
O022 Gd02 O020 173.9(2) . .
O023 Gd02 O020 86.1(2) . .
O029 Gd02 O020 99.3(2) . .
O015 Gd02 O020 86.9(2) . .
N060 Cu03 N12 149.5(3) . .
N060 Cu03 N33 85.0(4) . 2_776
N12 Cu03 N33 86.9(4) . 2_776
N060 Cu03 N21 86.0(3) . 2_676
N12 Cu03 N21 85.8(4) . 2_676
N33 Cu03 N21 148.6(3) 2_776 2_676
N060 Cu03 Cl1 105.3(2) . .
N12 Cu03 Cl1 105.1(2) . .
N33 Cu03 Cl1 101.2(2) 2_776 .
N21 Cu03 Cl1 110.1(2) 2_676 .
N2 Cu04 N3 149.1(3) 2_666 .
N2 Cu04 N1 86.7(3) 2_666 2_666
N3 Cu04 N1 84.3(3) . 2_666
N2 Cu04 N4 85.6(3) 2_666 .
N3 Cu04 N4 85.4(3) . .
N1 Cu04 N4 145.9(3) 2_666 .
N2 Cu04 Cl2 106.1(2) 2_666 .
N3 Cu04 Cl2 104.9(2) . .
N1 Cu04 Cl2 108.42(18) 2_666 .
N4 Cu04 Cl2 105.63(19) . .
O027 P006 O038 115.0(3) . .
O027 P006 O032 112.5(4) . .
O038 P006 O032 108.1(4) . .
O027 P006 C21 103.3(4) . .
O038 P006 C21 110.5(4) . .
O032 P006 C21 107.1(4) . .
O016 P007 O026 115.9(3) . 2_676
O016 P007 O030 108.9(3) . .
O026 P007 O030 110.0(3) 2_676 .
O016 P007 C56 109.8(3) . .
O026 P007 C56 107.8(3) 2_676 .
O030 P007 C56 103.6(3) . .
O015 P009 O020 116.1(3) . 2_777
O015 P009 O033 110.1(3) . .
O020 P009 O033 110.1(3) 2_777 .
O015 P009 C59 106.3(4) . .
O020 P009 C59 106.6(3) 2_777 .
O033 P009 C59 107.2(3) . .
O029 P010 O019 117.6(4) . .
O029 P010 O024 108.4(4) . .
O019 P010 O024 110.1(3) . .
O029 P010 C98 107.5(4) . .
O019 P010 C98 105.1(4) . .
O024 P010 C98 107.6(4) . .
O021 P011 O017 116.6(4) . .
O021 P011 O028 108.5(3) . .
O017 P011 O028 110.5(4) . .
O021 P011 C57 108.4(4) . .
O017 P011 C57 108.7(4) . .
O028 P011 C57 103.3(4) . .
O023 P012 O025 115.6(4) . .
O023 P012 O036 109.0(4) . .
O025 P012 O036 110.9(4) . .
O023 P012 C078 109.2(4) . 1_556
O025 P012 C078 105.2(4) . 1_556
O036 P012 C078 106.6(4) . 1_556
O018 P013 O034 116.5(4) . .
O018 P013 O031 108.5(4) . .
O034 P013 O031 110.1(4) . .
O018 P013 C070 109.0(4) . .
O034 P013 C070 110.5(4) . .
O031 P013 C070 101.2(4) . .
O022 P014 O035 114.6(4) . .
O022 P014 O044 109.4(4) . .
O035 P014 O044 110.6(4) . .
O022 P014 C88 111.1(4) . .
O035 P014 C88 109.5(4) . .
O044 P014 C88 100.8(4) . .
P009 O015 Gd02 163.8(4) . .
P007 O016 Gd01 148.4(4) . .
P011 O017 Gd01 166.8(4) . .
P013 O018 Gd01 144.6(4) . .
P010 O019 Gd01 155.8(4) . .
P009 O020 Gd02 150.3(3) 2_777 .
P011 O021 Gd02 158.3(4) . .
P014 O022 Gd02 148.7(4) . .
P012 O023 Gd02 145.7(4) . .
P007 O026 Gd01 165.7(3) 2_676 .
P006 O027 Gd01 145.9(4) . .
P010 O029 Gd02 167.4(4) . .
C068 N3 C1 111.4(6) . .
C068 N3 C070 111.3(6) . .
C1 N3 C070 114.1(6) . .
C068 N3 Cu04 108.5(5) . .
C1 N3 Cu04 98.8(5) . .
C070 N3 Cu04 112.0(5) . .
C56 N1 C2 112.4(6) . .
C56 N1 C5 111.6(6) . .
C2 N1 C5 111.1(6) . .
C56 N1 Cu04 111.9(5) . 2_666
C2 N1 Cu04 102.8(4) . 2_666
C5 N1 Cu04 106.6(4) . 2_666
C063 N4 C59 114.4(6) . 2_777
C063 N4 C066 111.1(6) . .
C59 N4 C066 111.9(6) 2_777 .
C063 N4 Cu04 103.2(4) . .
C59 N4 Cu04 110.5(5) 2_777 .
C066 N4 Cu04 104.9(4) . .
C88 N2 C7 113.6(6) 2_676 .
C88 N2 C3 109.8(6) 2_676 .
C7 N2 C3 111.6(6) . .
C88 N2 Cu04 115.5(5) 2_676 2_666
C7 N2 Cu04 99.0(5) . 2_666
C3 N2 Cu04 106.9(4) . 2_666
N2 C7 C066 110.4(6) . 2_666
C090 N21 C98 114.1(10) . .
C090 N21 C012 114.8(12) . 2_676
C98 N21 C012 108.7(9) . 2_676
C090 N21 Cu03 103.2(6) . 2_676
C98 N21 Cu03 114.1(5) . 2_676
C012 N21 Cu03 101.3(7) 2_676 2_676
N2 C88 P014 118.4(6) 2_676 .
N21 C98 P010 121.9(6) . .
N3 C1 C5 109.7(7) . 2_666
C084 N33 C57 117.9(10) 2_776 .
C084 N33 C103 111.0(9) 2_776 .
C57 N33 C103 106.0(8) . .
C084 N33 Cu03 103.5(7) 2_776 2_776
C57 N33 Cu03 116.4(5) . 2_776
C103 N33 Cu03 100.7(7) . 2_776
N33 C57 P011 118.8(6) . .
N12 C21 P006 120.1(6) . .
N4 C59 P009 120.0(5) 2_777 .
N1 C5 C1 109.2(6) . 2_666
N1 C56 P007 117.1(5) . .
N1 C2 C3 111.0(6) . .
N2 C3 C2 110.7(6) . .
C009 N060 C078 117.3(9) . .
C009 N060 C015 105.8(13) . .
C078 N060 C015 109.2(10) . .
C009 N060 Cu03 104.9(6) . .
C078 N060 Cu03 113.1(5) . .
C015 N060 Cu03 105.9(6) . .
N4 C063 C068 110.4(7) . .
C017 N12 C21 115.7(11) . .
C017 N12 C101 115.9(13) . .
C21 N12 C101 110.7(8) . .
C017 N12 Cu03 102.0(6) . .
C21 N12 Cu03 111.3(6) . .
C101 N12 Cu03 99.5(7) . .
N4 C066 C7 110.6(6) . 2_666
N3 C068 C063 109.5(7) . .
N3 C070 P013 119.4(6) . .
N060 C078 P012 120.5(6) . 1_554
N33 C084 C101 109.6(11) 2_776 .
C015 C090 N21 117.3(11) 2_676 .
C084 C101 N12 114.6(10) . .
C009 C103 N33 113.6(9) 2_776 .
C103 C009 N060 108.9(12) 2_776 .
C017 C012 N21 115.7(11) . 2_676
C090 C015 N060 116.8(10) 2_676 .
C012 C017 N12 118.0(12) . .

loop_
_geom_bond_atom_site_label_1
_geom_bond_atom_site_label_2
_geom_bond_distance
_geom_bond_site_symmetry_2
Gd01 O026 2.251(6) .
Gd01 O017 2.264(7) .
Gd01 O027 2.286(6) .
Gd01 O018 2.289(6) .
Gd01 O019 2.293(6) .
Gd01 O016 2.299(6) .
Gd02 O021 2.267(6) .
Gd02 O022 2.276(6) .
Gd02 O023 2.279(6) .
Gd02 O029 2.286(7) .
Gd02 O015 2.289(6) .
Gd02 O020 2.297(6) .
Cu03 N060 2.041(7) .
Cu03 N12 2.060(8) .
Cu03 N33 2.093(8) 2_776
Cu03 N21 2.109(7) 2_676
Cu03 Cl1 2.376(2) .
Cu04 N2 2.041(6) 2_666
Cu04 N3 2.046(6) .
Cu04 N1 2.125(6) 2_666
Cu04 N4 2.135(6) .
Cu04 Cl2 2.382(2) .
P006 O027 1.506(6) .
P006 O038 1.512(6) .
P006 O032 1.533(7) .
P006 C21 1.828(8) .
P007 O016 1.496(7) .
P007 O026 1.512(6) 2_676
P007 O030 1.565(6) .
P007 C56 1.832(8) .
P009 O015 1.506(6) .
P009 O020 1.507(6) 2_777
P009 O033 1.565(6) .
P009 C59 1.831(8) .
P010 O029 1.493(7) .
P010 O019 1.496(6) .
P010 O024 1.559(6) .
P010 C98 1.856(9) .
P011 O021 1.500(6) .
P011 O017 1.504(7) .
P011 O028 1.571(6) .
P011 C57 1.815(8) .
P012 O023 1.505(6) .
P012 O025 1.510(7) .
P012 O036 1.525(8) .
P012 C078 1.824(8) 1_556
P013 O018 1.490(6) .
P013 O034 1.509(7) .
P013 O031 1.567(7) .
P013 C070 1.818(8) .
P014 O022 1.505(6) .
P014 O035 1.519(6) .
P014 O044 1.558(7) .
P014 C88 1.837(8) .
O020 P009 1.507(6) 2_777
O026 P007 1.512(6) 2_676
N3 C068 1.481(10) .
N3 C1 1.490(10) .
N3 C070 1.490(10) .
N1 C56 1.481(9) .
N1 C2 1.482(10) .
N1 C5 1.497(11) .
N1 Cu04 2.125(6) 2_666
N4 C063 1.474(11) .
N4 C59 1.486(9) 2_777
N4 C066 1.510(10) .
N2 C88 1.467(11) 2_676
N2 C7 1.484(10) .
N2 C3 1.503(9) .
N2 Cu04 2.041(6) 2_666
C7 C066 1.528(11) 2_666
N21 C090 1.445(13) .
N21 C98 1.456(11) .
N21 C012 1.583(17) 2_676
N21 Cu03 2.109(7) 2_676
C88 N2 1.467(11) 2_676
C1 C5 1.524(11) 2_666
N33 C084 1.380(16) 2_776
N33 C57 1.473(11) .
N33 C103 1.649(16) .
N33 Cu03 2.093(8) 2_776
C21 N12 1.490(10) .
C59 N4 1.486(9) 2_777
C5 C1 1.525(11) 2_666
C2 C3 1.508(12) .
N060 C009 1.426(13) .
N060 C078 1.476(11) .
N060 C015 1.515(16) .
C063 C068 1.529(12) .
N12 C017 1.417(17) .
N12 C101 1.63(2) .
C066 C7 1.528(11) 2_666
C078 P012 1.824(8) 1_554
C084 N33 1.380(16) 2_776
C084 C101 1.40(2) .
C090 C015 1.370(19) 2_676
C103 C009 1.36(2) 2_776
C009 C103 1.36(2) 2_776
C012 C017 1.32(2) .
C012 N21 1.583(17) 2_676
C015 C090 1.370(19) 2_676
